data_1562636
loop_
_publ_author_name
'Chen, Zhi-Hao'
'Zhao, Yue'
'Chen, Shui-Sheng'
'Wang, Peng'
'Sun, Wei-Yin'

_publ_section_title
;
 Synthesis and characterization of d10 metal complexes with mixed
 1,3-di(1H-imidazol-4-yl)benzene and multicarboxylate ligands
;
_journal_name_full 'Journal of Solid State Chemistry'
_journal_page_first 215
_journal_page_last 226
_journal_paper_doi 10.1016/j.jssc.2013.03.042
_journal_volume 202
_journal_year 2013
_chemical_formula_sum 'C21 H16 N4 O7 Zn'
_chemical_formula_weight 501.75
_space_group_IT_number 33
_space_group_name_Hall 'P 2c -2n'
_space_group_name_H-M_alt 'P n a 21'
_symmetry_cell_setting orthorhombic
_symmetry_space_group_name_H-M 'P n a 21'
_atom_sites_solution_hydrogens geom
_atom_sites_solution_primary direct
_atom_sites_solution_secondary difmap
_audit_creation_method SHELXL-97
_cell_angle_alpha 90.00
_cell_angle_beta 90.00
_cell_angle_gamma 90.00
_cell_formula_units_Z 4
_cell_length_a 8.4321(14)
_cell_length_b 15.064(3)
_cell_length_c 15.064(3)
_cell_measurement_temperature 293(2)
_cell_volume 1913.4(6)
_computing_structure_refinement 'SHELXL-97 (Sheldrick, 2008)'
_computing_structure_solution 'SHELXS-97 (Sheldrick, 2008)'
_diffrn_ambient_temperature 293(2)
_diffrn_measured_fraction_theta_full 1.000
_diffrn_measured_fraction_theta_max 1.000
_diffrn_radiation_monochromator graphite
_diffrn_radiation_source 'fine-focus sealed tube'
_diffrn_radiation_type MoK\a
_diffrn_radiation_wavelength 0.71073
_diffrn_reflns_av_R_equivalents 0.0489
_diffrn_reflns_av_sigmaI/netI 0.0309
_diffrn_reflns_limit_h_max 9
_diffrn_reflns_limit_h_min -10
_diffrn_reflns_limit_k_max 17
_diffrn_reflns_limit_k_min -17
_diffrn_reflns_limit_l_max 13
_diffrn_reflns_limit_l_min -17
_diffrn_reflns_number 9037
_diffrn_reflns_theta_full 25.04
_diffrn_reflns_theta_max 25.04
_diffrn_reflns_theta_min 1.91
_exptl_absorpt_coefficient_mu 1.342
_exptl_absorpt_correction_T_max 0.8040
_exptl_absorpt_correction_T_min 0.7659
_exptl_absorpt_correction_type multi-scan
_exptl_absorpt_process_details sadabs
_exptl_crystal_density_diffrn 1.742
_exptl_crystal_density_method 'not measured'
_exptl_crystal_F_000 1024
_exptl_crystal_size_max 0.21
_exptl_crystal_size_mid 0.19
_exptl_crystal_size_min 0.17
_refine_diff_density_max 0.239
_refine_diff_density_min -0.265
_refine_diff_density_rms 0.058
_refine_ls_abs_structure_details 'Flack H D (1983), Acta Cryst. A39, 876-881'
_refine_ls_abs_structure_Flack -0.001(12)
_refine_ls_extinction_method none
_refine_ls_goodness_of_fit_ref 1.033
_refine_ls_hydrogen_treatment constr
_refine_ls_matrix_type full
_refine_ls_number_parameters 298
_refine_ls_number_reflns 2958
_refine_ls_number_restraints 1
_refine_ls_restrained_S_all 1.033
_refine_ls_R_factor_all 0.0315
_refine_ls_R_factor_gt 0.0306
_refine_ls_shift/su_max 0.001
_refine_ls_shift/su_mean 0.000
_refine_ls_structure_factor_coef Fsqd
_refine_ls_weighting_details 'calc w=1/[\s^2^(Fo^2^)+(0.0603P)^2^+0.0000P] where P=(Fo^2^+2Fc^2^)/3'
_refine_ls_weighting_scheme calc
_refine_ls_wR_factor_gt 0.0787
_refine_ls_wR_factor_ref 0.0794
_reflns_number_gt 2844
_reflns_number_total 2958
_reflns_threshold_expression >2sigma(I)
_cod_data_source_file JSSC-2013-202-215.cif
_cod_data_source_block 4
_cod_depositor_comments
;
The following automatic conversions were performed:

data item '_symmetry_cell_setting' value 'Orthorhombic' was changed
to 'orthorhombic' in accordance with the built-in table derived from
the CIF Core dictionary named 'cif_core.dic' version 2.4.5 last
updated on 2014-11-21.

Automatic conversion script
Id: cif_fix_values 8369 2020-08-20 11:38:08Z andrius 
;
_cod_original_sg_symbol_H-M 'Pna2(1) '
_cod_database_code 1562636

loop_
_symmetry_equiv_pos_as_xyz
'x, y, z'
'-x, -y, z+1/2'
'-x+1/2, y+1/2, z+1/2'
'x+1/2, -y+1/2, z'

loop_
_atom_site_label
_atom_site_type_symbol
_atom_site_fract_x
_atom_site_fract_y
_atom_site_fract_z
_atom_site_U_iso_or_equiv
_atom_site_adp_type
_atom_site_occupancy
_atom_site_symmetry_multiplicity
_atom_site_calc_flag
_atom_site_refinement_flags
_atom_site_disorder_assembly
_atom_site_disorder_group
Zn1 Zn 0.68760(3) 0.070147(17) 0.24765(3) 0.02863(12) Uani 1 1 d . . .
C1 C 0.1392(3) 0.28910(19) 0.6020(2) 0.0315(6) Uani 1 1 d . . .
C2 C 0.2398(4) 0.2798(2) 0.5311(2) 0.0338(7) Uani 1 1 d . . .
H2 H 0.2819 0.3304 0.5048 0.041 Uiso 1 1 calc R . .
C3 C 0.2805(3) 0.19745(18) 0.4974(2) 0.0295(6) Uani 1 1 d . . .
C4 C 0.2156(4) 0.1227(2) 0.5364(2) 0.0371(7) Uani 1 1 d . . .
H4 H 0.2384 0.0667 0.5138 0.045 Uiso 1 1 calc R . .
C5 C 0.1180(4) 0.1312(2) 0.6084(2) 0.0421(8) Uani 1 1 d . . .
H5 H 0.0767 0.0805 0.6350 0.051 Uiso 1 1 calc R . .
C6 C 0.0792(4) 0.2140(2) 0.6426(2) 0.0389(7) Uani 1 1 d . . .
H6 H 0.0138 0.2188 0.6921 0.047 Uiso 1 1 calc R . .
C7 C 0.0892(4) 0.5226(2) 0.6319(2) 0.0432(8) Uani 1 1 d . . .
H7 H 0.1139 0.5814 0.6192 0.052 Uiso 1 1 calc R . .
C8 C -0.0159(4) 0.4069(2) 0.6872(2) 0.0377(7) Uani 1 1 d . . .
H8 H -0.0805 0.3707 0.7218 0.045 Uiso 1 1 calc R . .
C9 C 0.0945(3) 0.37739(19) 0.6310(2) 0.0315(6) Uani 1 1 d . . .
C10 C 0.5523(3) 0.23940(17) 0.3203(2) 0.0303(6) Uani 1 1 d . . .
H10 H 0.6083 0.2770 0.2826 0.036 Uiso 1 1 calc R . .
C11 C 0.4659(3) 0.12294(19) 0.3858(2) 0.0331(6) Uani 1 1 d . . .
H11 H 0.4513 0.0637 0.4011 0.040 Uiso 1 1 calc R . .
C12 C 0.3902(3) 0.19267(17) 0.4242(2) 0.0290(6) Uani 1 1 d . . .
C13 C 1.1206(4) 0.10397(18) -0.0619(2) 0.0291(6) Uani 1 1 d . . .
C14 C 1.0290(3) 0.10108(18) 0.0139(2) 0.0319(6) Uani 1 1 d . . .
H14 H 0.9998 0.0465 0.0376 0.038 Uiso 1 1 calc R . .
C15 C 0.9804(4) 0.17771(19) 0.0547(2) 0.0341(6) Uani 1 1 d . . .
C16 C 1.0239(4) 0.25834(18) 0.0188(2) 0.0369(7) Uani 1 1 d . . .
H16 H 0.9899 0.3107 0.0454 0.044 Uiso 1 1 calc R . .
C17 C 1.1173(4) 0.26193(19) -0.0558(2) 0.0349(7) Uani 1 1 d . . .
C18 C 1.1649(4) 0.1846(2) -0.0970(2) 0.0334(7) Uani 1 1 d . . .
H18 H 1.2265 0.1869 -0.1482 0.040 Uiso 1 1 calc R . .
C19 C 1.1647(3) 0.0200(2) -0.1088(2) 0.0288(6) Uani 1 1 d . . .
C20 C 0.8754(4) 0.1750(2) 0.1349(2) 0.0365(7) Uani 1 1 d . . .
C21 C 1.1647(4) 0.3504(2) -0.0908(3) 0.0438(8) Uani 1 1 d . . .
N1 N 0.1624(4) 0.45261(19) 0.5959(2) 0.0428(7) Uani 1 1 d . . .
H1 H 0.2381 0.4543 0.5578 0.051 Uiso 1 1 calc R . .
N2 N -0.0207(3) 0.49804(16) 0.68697(17) 0.0338(5) Uani 1 1 d . . .
N3 N 0.4484(3) 0.26563(15) 0.37959(18) 0.0309(5) Uani 1 1 d . . .
H3 H 0.4209 0.3198 0.3891 0.037 Uiso 1 1 calc R . .
N4 N 0.5663(3) 0.15237(14) 0.32157(17) 0.0297(5) Uani 1 1 d . . .
O1 O 1.2240(3) 0.02774(13) -0.18366(17) 0.0463(6) Uani 1 1 d . . .
O2 O 1.1390(4) -0.05125(14) -0.07115(18) 0.0472(6) Uani 1 1 d . . .
O3 O 0.8124(3) 0.2419(2) 0.16211(19) 0.0542(7) Uani 1 1 d . . .
O4 O 0.8615(3) 0.09777(17) 0.17058(18) 0.0498(6) Uani 1 1 d . . .
O5 O 1.2592(3) 0.34565(16) -0.15887(19) 0.0534(6) Uani 1 1 d . . .
H5A H 1.2968 0.3949 -0.1688 0.080 Uiso 1 1 d R . .
O6 O 1.1201(5) 0.41781(17) -0.0585(3) 0.0747(10) Uani 1 1 d . . .
O1W O 0.3554(4) 0.5113(2) 0.7821(3) 0.0783(10) Uani 1 1 d . . .

loop_
_atom_site_aniso_label
_atom_site_aniso_U_11
_atom_site_aniso_U_22
_atom_site_aniso_U_33
_atom_site_aniso_U_23
_atom_site_aniso_U_13
_atom_site_aniso_U_12
Zn1 0.03433(19) 0.02323(17) 0.02834(19) -0.00357(16) -0.00009(16) 0.00080(11)
C1 0.0314(14) 0.0297(14) 0.0335(16) -0.0046(13) -0.0044(13) 0.0037(12)
C2 0.0364(17) 0.0275(14) 0.0376(19) -0.0012(13) -0.0007(13) 0.0004(13)
C3 0.0304(15) 0.0267(14) 0.0314(17) -0.0019(12) -0.0055(12) 0.0027(11)
C4 0.0429(18) 0.0265(15) 0.042(2) -0.0031(13) 0.0009(13) 0.0025(13)
C5 0.0480(19) 0.0305(15) 0.048(2) 0.0045(15) 0.0052(16) -0.0034(14)
C6 0.0417(17) 0.0386(17) 0.0364(18) 0.0007(14) 0.0058(13) 0.0011(13)
C7 0.055(2) 0.0298(16) 0.045(2) 0.0016(15) 0.0067(15) 0.0081(14)
C8 0.0396(17) 0.0326(14) 0.0410(18) -0.0069(14) 0.0027(13) 0.0007(13)
C9 0.0339(16) 0.0307(14) 0.0300(16) 0.0002(13) -0.0011(12) 0.0000(12)
C10 0.0352(17) 0.0250(13) 0.0309(17) 0.0007(12) -0.0022(11) -0.0004(12)
C11 0.0373(15) 0.0234(13) 0.0386(17) -0.0027(12) 0.0021(13) 0.0003(12)
C12 0.0312(15) 0.0214(13) 0.0344(16) -0.0005(11) -0.0053(12) 0.0016(11)
C13 0.0324(16) 0.0249(15) 0.0301(16) -0.0018(12) -0.0027(11) 0.0028(11)
C14 0.0350(16) 0.0263(14) 0.0342(16) -0.0007(13) 0.0000(12) -0.0032(12)
C15 0.0355(16) 0.0365(15) 0.0302(16) -0.0022(13) -0.0006(12) 0.0013(13)
C16 0.0432(18) 0.0269(14) 0.0408(19) -0.0090(13) -0.0027(14) 0.0050(12)
C17 0.0420(19) 0.0242(14) 0.0386(18) 0.0028(13) -0.0043(14) 0.0015(12)
C18 0.0376(16) 0.0273(16) 0.035(2) 0.0009(13) 0.0013(13) 0.0004(12)
C19 0.0328(15) 0.0214(15) 0.0321(17) -0.0007(12) -0.0016(12) 0.0024(10)
C20 0.0361(16) 0.0432(18) 0.0302(17) -0.0044(14) 0.0005(13) 0.0002(14)
C21 0.056(2) 0.0260(17) 0.050(2) 0.0015(16) -0.0072(17) -0.0001(13)
N1 0.0509(17) 0.0347(13) 0.0428(18) 0.0065(14) 0.0155(14) 0.0114(12)
N2 0.0394(13) 0.0292(11) 0.0327(14) -0.0052(11) 0.0049(11) 0.0047(10)
N3 0.0382(14) 0.0201(11) 0.0343(14) -0.0022(10) -0.0028(10) 0.0042(10)
N4 0.0353(13) 0.0207(11) 0.0332(13) -0.0045(10) -0.0005(10) 0.0047(10)
O1 0.0728(16) 0.0265(11) 0.0395(14) 0.0013(11) 0.0184(12) 0.0119(10)
O2 0.0753(17) 0.0207(10) 0.0456(16) 0.0004(10) 0.0150(13) -0.0003(11)
O3 0.0640(18) 0.0553(16) 0.0433(16) -0.0053(13) 0.0091(11) 0.0205(11)
O4 0.0527(14) 0.0489(14) 0.0476(16) -0.0041(13) 0.0200(12) -0.0058(12)
O5 0.0698(16) 0.0353(13) 0.0551(17) 0.0113(12) 0.0073(14) -0.0081(12)
O6 0.109(3) 0.0261(13) 0.089(3) 0.0043(15) 0.023(2) 0.0049(15)
O1W 0.0636(17) 0.0688(19) 0.103(3) 0.0274(19) -0.0113(16) -0.0106(15)

loop_
_atom_type_symbol
_atom_type_description
_atom_type_scat_dispersion_real
_atom_type_scat_dispersion_imag
_atom_type_scat_source
C C 0.0033 0.0016 'International Tables Vol C Tables 4.2.6.8 and 6.1.1.4'
H H 0.0000 0.0000 'International Tables Vol C Tables 4.2.6.8 and 6.1.1.4'
N N 0.0061 0.0033 'International Tables Vol C Tables 4.2.6.8 and 6.1.1.4'
O O 0.0106 0.0060 'International Tables Vol C Tables 4.2.6.8 and 6.1.1.4'
Zn Zn 0.2839 1.4301 'International Tables Vol C Tables 4.2.6.8 and 6.1.1.4'

loop_
_geom_angle_atom_site_label_1
_geom_angle_atom_site_label_2
_geom_angle_atom_site_label_3
_geom_angle
_geom_angle_site_symmetry_1
_geom_angle_site_symmetry_3
O4 Zn1 O1 101.14(12) . 2_755
O4 Zn1 N4 127.45(10) . .
O1 Zn1 N4 112.15(11) 2_755 .
O4 Zn1 N2 112.31(11) . 3_544
O1 Zn1 N2 95.79(10) 2_755 3_544
N4 Zn1 N2 103.68(10) . 3_544
C2 C1 C6 119.2(3) . .
C2 C1 C9 119.3(3) . .
C6 C1 C9 121.5(3) . .
C1 C2 C3 122.0(3) . .
C1 C2 H2 119.0 . .
C3 C2 H2 119.0 . .
C4 C3 C2 118.4(3) . .
C4 C3 C12 122.6(3) . .
C2 C3 C12 119.0(3) . .
C5 C4 C3 119.9(3) . .
C5 C4 H4 120.0 . .
C3 C4 H4 120.0 . .
C4 C5 C6 121.4(3) . .
C4 C5 H5 119.3 . .
C6 C5 H5 119.3 . .
C1 C6 C5 119.0(3) . .
C1 C6 H6 120.5 . .
C5 C6 H6 120.5 . .
N2 C7 N1 111.4(3) . .
N2 C7 H7 124.3 . .
N1 C7 H7 124.3 . .
C9 C8 N2 110.6(3) . .
C9 C8 H8 124.7 . .
N2 C8 H8 124.7 . .
C8 C9 N1 105.0(3) . .
C8 C9 C1 132.6(3) . .
N1 C9 C1 122.2(3) . .
N3 C10 N4 110.4(3) . .
N3 C10 H10 124.8 . .
N4 C10 H10 124.8 . .
N4 C11 C12 110.1(2) . .
N4 C11 H11 124.9 . .
C12 C11 H11 124.9 . .
C11 C12 N3 103.9(3) . .
C11 C12 C3 131.8(3) . .
N3 C12 C3 124.2(2) . .
C18 C13 C14 119.9(3) . .
C18 C13 C19 119.8(3) . .
C14 C13 C19 120.2(3) . .
C15 C14 C13 120.8(3) . .
C15 C14 H14 119.6 . .
C13 C14 H14 119.6 . .
C14 C15 C16 119.2(3) . .
C14 C15 C20 121.0(3) . .
C16 C15 C20 119.8(3) . .
C17 C16 C15 120.5(3) . .
C17 C16 H16 119.7 . .
C15 C16 H16 119.7 . .
C16 C17 C18 120.1(3) . .
C16 C17 C21 118.6(3) . .
C18 C17 C21 121.3(3) . .
C13 C18 C17 119.6(3) . .
C13 C18 H18 120.2 . .
C17 C18 H18 120.2 . .
O2 C19 O1 124.8(3) . .
O2 C19 C13 118.4(3) . .
O1 C19 C13 116.8(3) . .
O3 C20 O4 124.8(3) . .
O3 C20 C15 120.6(3) . .
O4 C20 C15 114.5(3) . .
O6 C21 O5 124.3(4) . .
O6 C21 C17 122.5(4) . .
O5 C21 C17 113.2(3) . .
C7 N1 C9 107.6(3) . .
C7 N1 H1 126.2 . .
C9 N1 H1 126.2 . .
C7 N2 C8 105.4(3) . .
C7 N2 Zn1 129.8(2) . 3
C8 N2 Zn1 124.3(2) . 3
C10 N3 C12 109.3(2) . .
C10 N3 H3 125.4 . .
C12 N3 H3 125.4 . .
C10 N4 C11 106.2(2) . .
C10 N4 Zn1 132.0(2) . .
C11 N4 Zn1 121.63(18) . .
C19 O1 Zn1 124.50(19) . 2_754
C20 O4 Zn1 121.3(2) . .
C21 O5 H5A 109.4 . .

loop_
_geom_bond_atom_site_label_1
_geom_bond_atom_site_label_2
_geom_bond_distance
_geom_bond_site_symmetry_2
Zn1 O4 1.916(2) .
Zn1 O1 1.950(2) 2_755
Zn1 N4 1.955(2) .
Zn1 N2 1.999(2) 3_544
C1 C2 1.372(5) .
C1 C6 1.382(4) .
C1 C9 1.449(4) .
C2 C3 1.384(4) .
C2 H2 0.9300 .
C3 C4 1.383(5) .
C3 C12 1.440(4) .
C4 C5 1.368(5) .
C4 H4 0.9300 .
C5 C6 1.388(5) .
C5 H5 0.9300 .
C6 H6 0.9300 .
C7 N2 1.297(4) .
C7 N1 1.336(4) .
C7 H7 0.9300 .
C8 C9 1.335(5) .
C8 N2 1.374(4) .
C8 H8 0.9300 .
C9 N1 1.375(4) .
C10 N3 1.313(4) .
C10 N4 1.317(4) .
C10 H10 0.9300 .
C11 N4 1.359(4) .
C11 C12 1.359(4) .
C11 H11 0.9300 .
C12 N3 1.379(4) .
C13 C18 1.376(4) .
C13 C14 1.379(4) .
C13 C19 1.496(4) .
C14 C15 1.370(4) .
C14 H14 0.9300 .
C15 C16 1.379(4) .
C15 C20 1.499(4) .
C16 C17 1.374(5) .
C16 H16 0.9300 .
C17 C18 1.380(4) .
C17 C21 1.487(5) .
C18 H18 0.9300 .
C19 O2 1.233(4) .
C19 O1 1.239(4) .
C20 O3 1.211(4) .
C20 O4 1.286(4) .
C21 O6 1.187(5) .
C21 O5 1.301(5) .
N1 H1 0.8600 .
N2 Zn1 1.999(2) 3
N3 H3 0.8600 .
O1 Zn1 1.950(2) 2_754
O5 H5A 0.8200 .

loop_
_geom_torsion_atom_site_label_1
_geom_torsion_atom_site_label_2
_geom_torsion_atom_site_label_3
_geom_torsion_atom_site_label_4
_geom_torsion
_geom_torsion_site_symmetry_1
_geom_torsion_site_symmetry_2
_geom_torsion_site_symmetry_3
_geom_torsion_site_symmetry_4
C6 C1 C2 C3 1.5(5) . . . .
C9 C1 C2 C3 -176.6(3) . . . .
C1 C2 C3 C4 0.7(5) . . . .
C1 C2 C3 C12 -178.3(3) . . . .
C2 C3 C4 C5 -2.1(5) . . . .
C12 C3 C4 C5 176.9(3) . . . .
C3 C4 C5 C6 1.3(5) . . . .
C2 C1 C6 C5 -2.2(5) . . . .
C9 C1 C6 C5 175.8(3) . . . .
C4 C5 C6 C1 0.9(5) . . . .
N2 C8 C9 N1 1.1(4) . . . .
N2 C8 C9 C1 -175.0(3) . . . .
C2 C1 C9 C8 168.4(3) . . . .
C6 C1 C9 C8 -9.6(5) . . . .
C2 C1 C9 N1 -7.1(5) . . . .
C6 C1 C9 N1 174.9(3) . . . .
N4 C11 C12 N3 0.6(3) . . . .
N4 C11 C12 C3 -176.2(3) . . . .
C4 C3 C12 C11 -8.7(5) . . . .
C2 C3 C12 C11 170.4(3) . . . .
C4 C3 C12 N3 175.2(3) . . . .
C2 C3 C12 N3 -5.8(4) . . . .
C18 C13 C14 C15 0.4(5) . . . .
C19 C13 C14 C15 -176.3(3) . . . .
C13 C14 C15 C16 0.2(5) . . . .
C13 C14 C15 C20 177.5(3) . . . .
C14 C15 C16 C17 -1.2(5) . . . .
C20 C15 C16 C17 -178.6(3) . . . .
C15 C16 C17 C18 1.7(5) . . . .
C15 C16 C17 C21 -178.4(3) . . . .
C14 C13 C18 C17 0.1(5) . . . .
C19 C13 C18 C17 176.8(3) . . . .
C16 C17 C18 C13 -1.2(5) . . . .
C21 C17 C18 C13 179.0(3) . . . .
C18 C13 C19 O2 172.2(3) . . . .
C14 C13 C19 O2 -11.1(4) . . . .
C18 C13 C19 O1 -8.3(4) . . . .
C14 C13 C19 O1 168.4(3) . . . .
C14 C15 C20 O3 -168.1(3) . . . .
C16 C15 C20 O3 9.2(5) . . . .
C14 C15 C20 O4 12.6(4) . . . .
C16 C15 C20 O4 -170.1(3) . . . .
C16 C17 C21 O6 -2.9(6) . . . .
C18 C17 C21 O6 177.0(4) . . . .
C16 C17 C21 O5 176.8(3) . . . .
C18 C17 C21 O5 -3.4(5) . . . .
N2 C7 N1 C9 -0.3(4) . . . .
C8 C9 N1 C7 -0.5(4) . . . .
C1 C9 N1 C7 176.1(3) . . . .
N1 C7 N2 C8 1.0(4) . . . .
N1 C7 N2 Zn1 -170.7(2) . . . 3
C9 C8 N2 C7 -1.3(4) . . . .
C9 C8 N2 Zn1 170.9(2) . . . 3
N4 C10 N3 C12 0.8(3) . . . .
C11 C12 N3 C10 -0.8(3) . . . .
C3 C12 N3 C10 176.3(3) . . . .
N3 C10 N4 C11 -0.4(3) . . . .
N3 C10 N4 Zn1 175.8(2) . . . .
C12 C11 N4 C10 -0.1(3) . . . .
C12 C11 N4 Zn1 -176.80(19) . . . .
O4 Zn1 N4 C10 17.0(3) . . . .
O1 Zn1 N4 C10 142.1(3) 2_755 . . .
N2 Zn1 N4 C10 -115.7(3) 3_544 . . .
O4 Zn1 N4 C11 -167.3(2) . . . .
O1 Zn1 N4 C11 -42.2(3) 2_755 . . .
N2 Zn1 N4 C11 60.0(2) 3_544 . . .
O2 C19 O1 Zn1 -7.6(5) . . . 2_754
C13 C19 O1 Zn1 172.9(2) . . . 2_754
O3 C20 O4 Zn1 20.6(5) . . . .
C15 C20 O4 Zn1 -160.1(2) . . . .
O1 Zn1 O4 C20 -156.7(3) 2_755 . . .
N4 Zn1 O4 C20 -27.3(3) . . . .
N2 Zn1 O4 C20 102.2(3) 3_544 . . .
